data_7248476
loop_
_publ_author_name
'Paska, Bart\/lomiej'
'Cichowicz, Grzegorz'
'Rzepi\'nski, Patryk'
'Cyra\'nski, Micha\/l Ksawery'
'Dobrzycki, \/Lukasz'
'Boese, Roland'

_publ_section_title
;
 Structural chemistry of decalins and perfluorodecalins
;
_journal_issue 19
_journal_name_full CrystEngComm
_journal_page_first 2474
_journal_page_last 2490
_journal_paper_doi 10.1039/D3CE01117H
_journal_volume 26
_journal_year 2024
_chemical_formula_sum 'C10 H18'
_chemical_formula_weight 138.24
_chemical_melting_point 229
_chemical_name_systematic 'cis-Decalin (HT form refined in monoclinic SG)'
_space_group_crystal_system monoclinic
_space_group_IT_number 15
_space_group_name_Hall '-I 2ya'
_space_group_name_H-M_alt 'I 1 2/a 1'
_atom_sites_solution_hydrogens geom
_audit_update_record
;
2023-11-05 deposited with the CCDC.	2024-02-21 downloaded from the CCDC.
;
_cell_angle_alpha 90
_cell_angle_beta 101.4727(10)
_cell_angle_gamma 90
_cell_formula_units_Z 8
_cell_length_a 11.9832(4)
_cell_length_b 8.2803(3)
_cell_length_c 18.0209(6)
_cell_measurement_reflns_used 5540
_cell_measurement_temperature 160.(2)
_cell_measurement_theta_max 25.3857
_cell_measurement_theta_min 2.7169
_cell_volume 1752.39(10)
_computing_cell_refinement 'SAINT V8.34A (Bruker AXS Inc., 2013)'
_computing_data_reduction 'SAINT V8.34A (Bruker AXS Inc., 2013)'
_computing_structure_refinement 'SHELXL-2014/7 (Sheldrick, 2014)'
_computing_structure_solution 'SHELXS-2014 (Sheldrick, 2014)'
_diffrn_ambient_temperature 160.(2)
_diffrn_detector_area_resol_mean 10.4167
_diffrn_measured_fraction_theta_full 0.987
_diffrn_measured_fraction_theta_max 0.987
_diffrn_measurement_device_type 'Bruker D8 VENTURE'
_diffrn_measurement_method 'phi scans'
_diffrn_radiation_monochromator TRIUMPH
_diffrn_radiation_type MoK\a
_diffrn_radiation_wavelength 0.71073
_diffrn_reflns_av_R_equivalents 0.0177
_diffrn_reflns_av_unetI/netI 0.0102
_diffrn_reflns_limit_h_max 14
_diffrn_reflns_limit_h_min -14
_diffrn_reflns_limit_k_max 9
_diffrn_reflns_limit_k_min -9
_diffrn_reflns_limit_l_max 21
_diffrn_reflns_limit_l_min -21
_diffrn_reflns_number 10355
_diffrn_reflns_theta_full 25.05
_diffrn_reflns_theta_max 25.05
_diffrn_reflns_theta_min 2.31
_diffrn_source 'fine focus sealed tube'
_exptl_absorpt_coefficient_mu 0.058
_exptl_absorpt_correction_T_max 0.98
_exptl_absorpt_correction_T_min 0.93
_exptl_absorpt_correction_type multi-scan
_exptl_absorpt_process_details 'SADABS V2014/5 (Bruker AXS Inc.)'
_exptl_crystal_colour colourless
_exptl_crystal_density_diffrn 1.048
_exptl_crystal_density_method 'not measured'
_exptl_crystal_description cylindrical
_exptl_crystal_F_000 624
_exptl_crystal_recrystallization_method 'From the Melt'
_exptl_crystal_size_max 0.600
_exptl_crystal_size_mid 0.400
_exptl_crystal_size_min 0.400
_refine_diff_density_max 0.156
_refine_diff_density_min -0.135
_refine_ls_extinction_coef 0.0027(7)
_refine_ls_extinction_method 'SHELXL-2014/7 (Sheldrick 2014'
_refine_ls_goodness_of_fit_ref 1.045
_refine_ls_hydrogen_treatment constr
_refine_ls_matrix_type full
_refine_ls_number_parameters 133
_refine_ls_number_reflns 1536
_refine_ls_number_restraints 25
_refine_ls_restrained_S_all 1.049
_refine_ls_R_factor_all 0.0461
_refine_ls_R_factor_gt 0.0398
_refine_ls_shift/su_max 0.000
_refine_ls_shift/su_mean 0.000
_refine_ls_structure_factor_coef Fsqd
_refine_ls_weighting_details 'w=1/[\s^2^(Fo^2^)+(0.0450P)^2^+0.8873P] where P=(Fo^2^+2Fc^2^)/3'
_refine_ls_weighting_scheme calc
_refine_ls_wR_factor_gt 0.0993
_refine_ls_wR_factor_ref 0.1061
_reflns_number_gt 1334
_reflns_number_total 1536
_reflns_threshold_expression 'I > 2\s(I)'
_cod_data_source_file d3ce01117h2.cif
_cod_data_source_block c_Dec_k180K_160K_cd_mI
_cod_depositor_comments 'Adding full bibliography for 7248441--7248493.cif.'
_cod_original_cell_volume 1752.39(11)
_cod_database_code 7248476

loop_
_space_group_symop_operation_xyz
'x, y, z'
'-x+1/2, y, -z'
'x+1/2, y+1/2, z+1/2'
'-x+1, y+1/2, -z+1/2'
'-x, -y, -z'
'x-1/2, -y, z'
'-x+1/2, -y+1/2, -z+1/2'
'x, -y+1/2, z+1/2'

loop_
_atom_site_type_symbol
_atom_site_label
_atom_site_fract_x
_atom_site_fract_y
_atom_site_fract_z
_atom_site_U_iso_or_equiv
_atom_site_adp_type
_atom_site_calc_flag
_atom_site_refinement_flags_adp
_atom_site_refinement_flags_occupancy
_atom_site_refinement_flags_posn
_atom_site_occupancy
_atom_site_disorder_assembly
_atom_site_disorder_group
C C1 0.65497(10) 0.36668(16) 0.57901(6) 0.0313(3) Uani d . P D 0.950(2) A 1
H H1 0.6435 0.3488 0.5231 0.038 Uiso calc U P R 0.950(2) A 1
C C2 0.73415(11) 0.2330(2) 0.61706(8) 0.0440(4) Uani d . P D 0.950(2) A 1
H H2A 0.8072 0.2392 0.5995 0.053 Uiso calc U P R 0.950(2) A 1
H H2B 0.7503 0.2501 0.6725 0.053 Uiso calc U P R 0.950(2) A 1
C C3 0.68266(15) 0.0663(2) 0.59957(13) 0.0582(5) Uani d . P D 0.950(2) A 1
H H3A 0.7347 -0.016 0.6274 0.07 Uiso calc U P R 0.950(2) A 1
H H3B 0.6741 0.0443 0.5447 0.07 Uiso calc U P R 0.950(2) A 1
C C4 0.56648(16) 0.05290(19) 0.62198(13) 0.0539(5) Uani d . P D 0.950(2) A 1
H H4A 0.5326 -0.0539 0.6064 0.065 Uiso calc U P R 0.950(2) A 1
H H4B 0.5761 0.0615 0.6777 0.065 Uiso calc U P R 0.950(2) A 1
C C5 0.48680(11) 0.18591(17) 0.58450(8) 0.0422(4) Uani d . P D 0.950(2) A 1
H H5A 0.4144 0.1793 0.6029 0.051 Uiso calc U P R 0.950(2) A 1
H H5B 0.4692 0.1676 0.5291 0.051 Uiso calc U P R 0.950(2) A 1
C C6 0.53677(9) 0.35580(15) 0.60027(6) 0.0308(3) Uani d . P D 0.950(2) A 1
H H6 0.4855 0.4317 0.5662 0.037 Uiso calc U P R 0.950(2) A 1
C C7 0.53981(10) 0.41148(17) 0.68149(7) 0.0358(3) Uani d . P D 0.950(2) A 1
H H7A 0.4617 0.4092 0.6918 0.043 Uiso calc U P R 0.950(2) A 1
H H7B 0.5872 0.336 0.7171 0.043 Uiso calc U P R 0.950(2) A 1
C C8 0.58803(12) 0.58152(19) 0.69478(9) 0.0470(4) Uani d . P D 0.950(2) A 1
H H8A 0.5925 0.6118 0.7484 0.056 Uiso calc U P R 0.950(2) A 1
H H8B 0.5365 0.6588 0.6629 0.056 Uiso calc U P R 0.950(2) A 1
C C9 0.70643(12) 0.59209(19) 0.67574(8) 0.0472(4) Uani d . P D 0.950(2) A 1
H H9A 0.7338 0.705 0.6818 0.057 Uiso calc U P R 0.950(2) A 1
H H9B 0.7599 0.5239 0.7114 0.057 Uiso calc U P R 0.950(2) A 1
C C10 0.70482(11) 0.5363(2) 0.59479(7) 0.0390(4) Uani d . P D 0.950(2) A 1
H H10A 0.7835 0.5374 0.5856 0.047 Uiso calc U P R 0.950(2) A 1
H H10B 0.6592 0.6134 0.5591 0.047 Uiso calc U P R 0.950(2) A 1
C C1B 0.5992(13) 0.3052(18) 0.6801(9) 0.041(6) Uiso d . P D 0.050(2) A 2
H H1B 0.6055 0.2273 0.7231 0.049 Uiso calc U P R 0.050(2) A 2
C C2B 0.5107(13) 0.241(2) 0.6129(12) 0.035(6) Uiso d . P D 0.050(2) A 2
H H2B1 0.434 0.2415 0.6256 0.041 Uiso calc U P R 0.050(2) A 2
H H2B2 0.5088 0.311 0.568 0.041 Uiso calc U P R 0.050(2) A 2
C C3B 0.5445(15) 0.070(2) 0.5960(12) 0.018(6) Uiso d . P D 0.050(2) A 2
H H3B1 0.4838 0.0214 0.5571 0.021 Uiso calc U P R 0.050(2) A 2
H H3B2 0.5533 0.004 0.6425 0.021 Uiso calc U P R 0.050(2) A 2
C C4B 0.6575(15) 0.072(3) 0.5672(11) 0.022(6) Uiso d . P D 0.050(2) A 2
H H4B1 0.6799 -0.0394 0.557 0.027 Uiso calc U P R 0.050(2) A 2
H H4B2 0.6483 0.135 0.5197 0.027 Uiso calc U P R 0.050(2) A 2
C C5B 0.7481(14) 0.149(2) 0.6277(13) 0.049(8) Uiso d . P D 0.050(2) A 2
H H5B1 0.8187 0.1606 0.6074 0.058 Uiso calc U P R 0.050(2) A 2
H H5B2 0.765 0.0749 0.6716 0.058 Uiso calc U P R 0.050(2) A 2
C C6B 0.7157(12) 0.3144(17) 0.6551(9) 0.040(6) Uiso d . P D 0.050(2) A 2
H H6B 0.7754 0.3486 0.6993 0.048 Uiso calc U P R 0.050(2) A 2
C C7B 0.7050(17) 0.444(2) 0.5932(9) 0.018(5) Uiso d . P D 0.050(2) A 2
H H7B1 0.7753 0.4474 0.5722 0.022 Uiso calc U P R 0.050(2) A 2
H H7B2 0.6402 0.4186 0.5515 0.022 Uiso calc U P R 0.050(2) A 2
C C8B 0.6858(15) 0.6081(19) 0.6275(14) 0.031(6) Uiso d . P D 0.050(2) A 2
H H8B1 0.6886 0.6948 0.5901 0.037 Uiso calc U P R 0.050(2) A 2
H H8B2 0.7465 0.6288 0.6725 0.037 Uiso calc U P R 0.050(2) A 2
C C9B 0.5691(17) 0.608(2) 0.6504(15) 0.048(8) Uiso d . P D 0.050(2) A 2
H H9B1 0.5563 0.7127 0.6739 0.058 Uiso calc U P R 0.050(2) A 2
H H9B2 0.5081 0.5923 0.6051 0.058 Uiso calc U P R 0.050(2) A 2
C C10B 0.5669(19) 0.471(2) 0.7065(11) 0.042(7) Uiso d . P D 0.050(2) A 2
H H10C 0.4894 0.4647 0.7177 0.05 Uiso calc U P R 0.050(2) A 2
H H10D 0.6199 0.4986 0.7544 0.05 Uiso calc U P R 0.050(2) A 2

loop_
_atom_site_aniso_label
_atom_site_aniso_U_11
_atom_site_aniso_U_22
_atom_site_aniso_U_33
_atom_site_aniso_U_12
_atom_site_aniso_U_13
_atom_site_aniso_U_23
C1 0.0296(6) 0.0417(7) 0.0233(6) -0.0035(5) 0.0071(5) -0.0001(5)
C2 0.0326(7) 0.0614(10) 0.0413(8) 0.0115(6) 0.0152(5) 0.0063(7)
C3 0.0660(11) 0.0489(10) 0.0666(13) 0.0199(8) 0.0296(10) 0.0094(9)
C4 0.0671(11) 0.0375(9) 0.0634(13) 0.0024(7) 0.0278(10) 0.0088(8)
C5 0.0389(7) 0.0435(8) 0.0458(8) -0.0104(6) 0.0126(6) -0.0025(7)
C6 0.0249(6) 0.0363(7) 0.0305(6) 0.0002(5) 0.0037(4) 0.0042(5)
C7 0.0251(6) 0.0480(8) 0.0368(7) 0.0007(6) 0.0123(5) -0.0003(6)
C8 0.0446(8) 0.0530(9) 0.0472(9) -0.0058(7) 0.0185(6) -0.0146(7)
C9 0.0426(7) 0.0587(9) 0.0425(9) -0.0182(7) 0.0137(6) -0.0160(7)
C10 0.0349(7) 0.0487(10) 0.0355(7) -0.0116(6) 0.0120(5) -0.0026(6)

loop_
_atom_type_symbol
_atom_type_description
_atom_type_scat_dispersion_real
_atom_type_scat_dispersion_imag
_atom_type_scat_source
C C 0.0033 0.0016 'International Tables Vol C Tables 4.2.6.8 and 6.1.1.4'
H H 0.0000 0.0000 'International Tables Vol C Tables 4.2.6.8 and 6.1.1.4'

loop_
_geom_angle_atom_site_label_1
_geom_angle_atom_site_label_2
_geom_angle_atom_site_label_3
_geom_angle_site_symmetry_1
_geom_angle_site_symmetry_3
_geom_angle
_geom_angle_publ_flag
C2 C1 C10 . . 113.36(11) ?
C2 C1 C6 . . 111.43(10) ?
C10 C1 C6 . . 110.57(10) ?
C2 C1 H1 . . 107.0 ?
C10 C1 H1 . . 107.0 ?
C6 C1 H1 . . 107.0 ?
C3 C2 C1 . . 112.00(12) ?
C3 C2 H2A . . 109.2 ?
C1 C2 H2A . . 109.2 ?
C3 C2 H2B . . 109.2 ?
C1 C2 H2B . . 109.2 ?
H2A C2 H2B . . 107.9 ?
C2 C3 C4 . . 111.39(13) ?
C2 C3 H3A . . 109.3 ?
C4 C3 H3A . . 109.3 ?
C2 C3 H3B . . 109.3 ?
C4 C3 H3B . . 109.3 ?
H3A C3 H3B . . 108.0 ?
C5 C4 C3 . . 110.70(13) ?
C5 C4 H4A . . 109.5 ?
C3 C4 H4A . . 109.5 ?
C5 C4 H4B . . 109.5 ?
C3 C4 H4B . . 109.5 ?
H4A C4 H4B . . 108.1 ?
C4 C5 C6 . . 113.18(12) ?
C4 C5 H5A . . 108.9 ?
C6 C5 H5A . . 108.9 ?
C4 C5 H5B . . 108.9 ?
C6 C5 H5B . . 108.9 ?
H5A C5 H5B . . 107.8 ?
C7 C6 C5 . . 112.85(10) ?
C7 C6 C1 . . 111.86(9) ?
C5 C6 C1 . . 110.60(10) ?
C7 C6 H6 . . 107.1 ?
C5 C6 H6 . . 107.1 ?
C1 C6 H6 . . 107.1 ?
C8 C7 C6 . . 111.44(11) ?
C8 C7 H7A . . 109.3 ?
C6 C7 H7A . . 109.3 ?
C8 C7 H7B . . 109.3 ?
C6 C7 H7B . . 109.3 ?
H7A C7 H7B . . 108.0 ?
C7 C8 C9 . . 110.98(11) ?
C7 C8 H8A . . 109.4 ?
C9 C8 H8A . . 109.4 ?
C7 C8 H8B . . 109.4 ?
C9 C8 H8B . . 109.4 ?
H8A C8 H8B . . 108.0 ?
C10 C9 C8 . . 111.20(11) ?
C10 C9 H9A . . 109.4 ?
C8 C9 H9A . . 109.4 ?
C10 C9 H9B . . 109.4 ?
C8 C9 H9B . . 109.4 ?
H9A C9 H9B . . 108.0 ?
C9 C10 C1 . . 112.66(11) ?
C9 C10 H10A . . 109.1 ?
C1 C10 H10A . . 109.1 ?
C9 C10 H10B . . 109.1 ?
C1 C10 H10B . . 109.1 ?
H10A C10 H10B . . 107.8 ?
C10B C1B C2B . . 112.2(11) ?
C10B C1B C6B . . 110.1(10) ?
C2B C1B C6B . . 107.9(10) ?
C10B C1B H1B . . 108.9 ?
C2B C1B H1B . . 108.9 ?
C6B C1B H1B . . 108.9 ?
C3B C2B C1B . . 108.0(11) ?
C3B C2B H2B1 . . 110.1 ?
C1B C2B H2B1 . . 110.1 ?
C3B C2B H2B2 . . 110.1 ?
C1B C2B H2B2 . . 110.1 ?
H2B1 C2B H2B2 . . 108.4 ?
C2B C3B C4B . . 110.1(12) ?
C2B C3B H3B1 . . 109.6 ?
C4B C3B H3B1 . . 109.6 ?
C2B C3B H3B2 . . 109.6 ?
C4B C3B H3B2 . . 109.6 ?
H3B1 C3B H3B2 . . 108.2 ?
C5B C4B C3B . . 108.3(11) ?
C5B C4B H4B1 . . 110.0 ?
C3B C4B H4B1 . . 110.0 ?
C5B C4B H4B2 . . 110.0 ?
C3B C4B H4B2 . . 110.0 ?
H4B1 C4B H4B2 . . 108.4 ?
C4B C5B C6B . . 114.5(11) ?
C4B C5B H5B1 . . 108.6 ?
C6B C5B H5B1 . . 108.6 ?
C4B C5B H5B2 . . 108.6 ?
C6B C5B H5B2 . . 108.6 ?
H5B1 C5B H5B2 . . 107.6 ?
C5B C6B C7B . . 112.5(11) ?
C5B C6B C1B . . 110.5(10) ?
C7B C6B C1B . . 107.1(10) ?
C5B C6B H6B . . 108.9 ?
C7B C6B H6B . . 108.9 ?
C1B C6B H6B . . 108.9 ?
C8B C7B C6B . . 109.0(11) ?
C8B C7B H7B1 . . 109.9 ?
C6B C7B H7B1 . . 109.9 ?
C8B C7B H7B2 . . 109.9 ?
C6B C7B H7B2 . . 109.9 ?
H7B1 C7B H7B2 . . 108.3 ?
C7B C8B C9B . . 109.1(11) ?
C7B C8B H8B1 . . 109.9 ?
C9B C8B H8B1 . . 109.9 ?
C7B C8B H8B2 . . 109.9 ?
C9B C8B H8B2 . . 109.9 ?
H8B1 C8B H8B2 . . 108.3 ?
C10B C9B C8B . . 108.4(12) ?
C10B C9B H9B1 . . 110.0 ?
C8B C9B H9B1 . . 110.0 ?
C10B C9B H9B2 . . 110.0 ?
C8B C9B H9B2 . . 110.0 ?
H9B1 C9B H9B2 . . 108.4 ?
C9B C10B C1B . . 115.0(11) ?
C9B C10B H10C . . 108.5 ?
C1B C10B H10C . . 108.5 ?
C9B C10B H10D . . 108.5 ?
C1B C10B H10D . . 108.5 ?
H10C C10B H10D . . 107.5 ?

loop_
_geom_bond_atom_site_label_1
_geom_bond_atom_site_label_2
_geom_bond_site_symmetry_2
_geom_bond_distance
_geom_bond_publ_flag
C1 C2 . 1.5284(18) ?
C1 C10 . 1.5309(19) ?
C1 C6 . 1.5416(15) ?
C1 H1 . 1.0 ?
C2 C3 . 1.519(2) ?
C2 H2A . 0.99 ?
C2 H2B . 0.99 ?
C3 C4 . 1.529(2) ?
C3 H3A . 0.99 ?
C3 H3B . 0.99 ?
C4 C5 . 1.525(2) ?
C4 H4A . 0.99 ?
C4 H4B . 0.99 ?
C5 C6 . 1.5332(18) ?
C5 H5A . 0.99 ?
C5 H5B . 0.99 ?
C6 C7 . 1.5281(17) ?
C6 H6 . 1.0 ?
C7 C8 . 1.523(2) ?
C7 H7A . 0.99 ?
C7 H7B . 0.99 ?
C8 C9 . 1.5271(18) ?
C8 H8A . 0.99 ?
C8 H8B . 0.99 ?
C9 C10 . 1.5265(18) ?
C9 H9A . 0.99 ?
C9 H9B . 0.99 ?
C10 H10A . 0.99 ?
C10 H10B . 0.99 ?
C1B C10B . 1.531(9) ?
C1B C2B . 1.536(10) ?
C1B C6B . 1.553(9) ?
C1B H1B . 1.0 ?
C2B C3B . 1.520(10) ?
C2B H2B1 . 0.99 ?
C2B H2B2 . 0.99 ?
C3B C4B . 1.544(10) ?
C3B H3B1 . 0.99 ?
C3B H3B2 . 0.99 ?
C4B C5B . 1.515(10) ?
C4B H4B1 . 0.99 ?
C4B H4B2 . 0.99 ?
C5B C6B . 1.534(9) ?
C5B H5B1 . 0.99 ?
C5B H5B2 . 0.99 ?
C6B C7B . 1.536(10) ?
C6B H6B . 1.0 ?
C7B C8B . 1.526(10) ?
C7B H7B1 . 0.99 ?
C7B H7B2 . 0.99 ?
C8B C9B . 1.535(10) ?
C8B H8B1 . 0.99 ?
C8B H8B2 . 0.99 ?
C9B C10B . 1.521(10) ?
C9B H9B1 . 0.99 ?
C9B H9B2 . 0.99 ?
C10B H10C . 0.99 ?
C10B H10D . 0.99 ?

loop_
_geom_torsion_atom_site_label_1
_geom_torsion_atom_site_label_2
_geom_torsion_atom_site_label_3
_geom_torsion_atom_site_label_4
_geom_torsion_site_symmetry_1
_geom_torsion_site_symmetry_2
_geom_torsion_site_symmetry_3
_geom_torsion_site_symmetry_4
_geom_torsion
_geom_torsion_publ_flag
C10 C1 C2 C3 . . . . -179.39(11) ?
C6 C1 C2 C3 . . . . 55.12(14) ?
C1 C2 C3 C4 . . . . -56.0(2) ?
C2 C3 C4 C5 . . . . 54.9(2) ?
C3 C4 C5 C6 . . . . -54.5(2) ?
C4 C5 C6 C7 . . . . -72.64(15) ?
C4 C5 C6 C1 . . . . 53.52(15) ?
C2 C1 C6 C7 . . . . 73.76(13) ?
C10 C1 C6 C7 . . . . -53.28(13) ?
C2 C1 C6 C5 . . . . -52.96(13) ?
C10 C1 C6 C5 . . . . -179.99(10) ?
C5 C6 C7 C8 . . . . -179.05(10) ?
C1 C6 C7 C8 . . . . 55.47(14) ?
C6 C7 C8 C9 . . . . -56.27(16) ?
C7 C8 C9 C10 . . . . 55.61(18) ?
C8 C9 C10 C1 . . . . -54.81(18) ?
C2 C1 C10 C9 . . . . -72.75(15) ?
C6 C1 C10 C9 . . . . 53.21(15) ?
C10B C1B C2B C3B . . . . -174.6(14) ?
C6B C1B C2B C3B . . . . 63.9(17) ?
C1B C2B C3B C4B . . . . -66.3(19) ?
C2B C3B C4B C5B . . . . 58.9(19) ?
C3B C4B C5B C6B . . . . -53.(2) ?
C4B C5B C6B C7B . . . . -67.(2) ?
C4B C5B C6B C1B . . . . 52.9(19) ?
C10B C1B C6B C5B . . . . -179.4(13) ?
C2B C1B C6B C5B . . . . -56.6(15) ?
C10B C1B C6B C7B . . . . -56.5(14) ?
C2B C1B C6B C7B . . . . 66.2(15) ?
C5B C6B C7B C8B . . . . -173.8(13) ?
C1B C6B C7B C8B . . . . 64.7(16) ?
C6B C7B C8B C9B . . . . -66.7(19) ?
C7B C8B C9B C10B . . . . 58.(2) ?
C8B C9B C10B C1B . . . . -53.(2) ?
C2B C1B C10B C9B . . . . -67.(2) ?
C6B C1B C10B C9B . . . . 53.1(19) ?
